data_9004674
loop_
_publ_author_name
'Hayden, L. A.'
'Burns, P. C.'

_publ_section_title
;
 The sharing of an edge between a uranyl pentagonal bipyramid and sulfate
 tetrahedron in the structure of KNa5[(UO2)(SO4)4](H2O)
;
_journal_name_full 'The Canadian Mineralogist'
_journal_page_first 211
_journal_page_last 216
_journal_paper_doi 10.2113/gscanmin.40.1.211
_journal_volume 40
_journal_year 2002
_chemical_formula_structural KNa5[(UO2)(SO4)4](H2O)
_chemical_formula_sum 'H2 K Na5 O19 S4 U'
_space_group_IT_number 15
_symmetry_space_group_name_Hall '-C 2yc'
_symmetry_space_group_name_H-M 'C 1 2/c 1'
_cell_angle_alpha 90
_cell_angle_beta 90.437
_cell_angle_gamma 90
_cell_formula_units_Z 8
_cell_length_a 16.917
_cell_length_b 5.5999
_cell_length_c 35.340
_cell_volume 3347.785
_database_code_amcsd 0005767
_exptl_crystal_density_diffrn 3.279
_cod_original_formula_sum 'U S4 K Na5 O19 H2'
_cod_database_code 9004674
_amcsd_formula_title KNa5[(UO2)(SO4)4](H2O)

loop_
_space_group_symop_operation_xyz
x,y,z
1/2+x,1/2+y,z
x,-y,1/2+z
1/2+x,1/2-y,1/2+z
-x,y,1/2-z
1/2-x,1/2+y,1/2-z
-x,-y,-z
1/2-x,1/2-y,-z

loop_
_atom_site_aniso_label
_atom_site_aniso_U_11
_atom_site_aniso_U_22
_atom_site_aniso_U_33
_atom_site_aniso_U_12
_atom_site_aniso_U_13
_atom_site_aniso_U_23
U(1) 0.01800 0.01500 0.01400 0.00200 0.00100 0.00000
S(1) 0.01600 0.01400 0.01500 0.00200 0.00100 -0.00200
S(2) 0.01700 0.01300 0.01700 0.00200 -0.00200 0.00000
S(3) 0.01900 0.01600 0.01700 0.00300 0.00400 -0.00100
S(4) 0.02400 0.01600 0.01700 0.00300 -0.00400 -0.00200
K(1) 0.07600 0.06400 0.03300 0.03300 0.01100 0.01900
Na(1) 0.02700 0.01800 0.03400 0.00200 0.01000 -0.00500
Na(2) 0.02300 0.02100 0.02600 -0.00200 -0.00100 -0.00200
Na(3) 0.02100 0.01900 0.03400 0.00000 -0.00500 0.00000
Na(4) 0.02600 0.02400 0.03400 0.00700 0.00300 0.00000
Na(5) 0.02500 0.02000 0.04700 0.00100 -0.00300 0.00400
Na(6) 0.03300 0.02300 0.02900 -0.00300 -0.00600 0.00000
O(1) 0.02800 0.01700 0.02400 -0.00400 0.00300 0.00100
O(2) 0.02600 0.01700 0.02100 -0.00200 0.00400 0.00200
O(3) 0.03500 0.01400 0.01900 0.00600 0.01100 0.00200
O(4) 0.01300 0.02600 0.02000 0.00200 -0.00100 -0.00600
O(5) 0.02400 0.01600 0.02600 -0.00100 0.00300 0.00100
O(6) 0.03200 0.02600 0.03800 0.01600 -0.00100 -0.00600
O(7) 0.02700 0.01400 0.02400 0.00300 0.00300 -0.00800
O(8) 0.03100 0.01300 0.02500 0.00500 0.00800 0.00300
O(9) 0.01900 0.02400 0.01500 0.00600 -0.00100 -0.00300
O(10) 0.02800 0.01300 0.02400 0.00200 -0.00200 0.00000
O(11) 0.03100 0.02000 0.02000 0.00500 0.00200 -0.00600
O(12) 0.02400 0.02400 0.05600 0.00800 -0.01300 -0.00100
O(13) 0.03200 0.01300 0.02400 0.00200 -0.00900 -0.00300
O(14) 0.02200 0.02300 0.03100 -0.00300 0.00500 0.00700
O(15) 0.02300 0.03400 0.02100 0.00300 -0.00200 0.00700
O(16) 0.02900 0.02000 0.02800 -0.00700 -0.00700 0.00000
O(17) 0.01900 0.03300 0.04700 0.00300 -0.00500 -0.00400
O(18) 0.05500 0.03400 0.02100 -0.01200 0.00800 -0.00300
Wat19 0.03900 0.05500 0.04400 -0.00500 0.00900 -0.00900

loop_
_atom_site_label
_atom_site_fract_x
_atom_site_fract_y
_atom_site_fract_z
_atom_site_U_iso_or_equiv
_atom_site_type_symbol
_atom_site_attached_hydrogens
U(1) 0.06470 0.85430 0.13050 0.01600 U 0
S(1) -0.04060 0.05410 0.19420 0.01500 S 0
S(2) 0.19840 0.59470 0.20050 0.01600 S 0
S(3) 0.19330 0.74870 0.05230 0.01700 S 0
S(4) 0.44750 0.23070 0.04810 0.01900 S 0
K(1) 0.29120 0.43520 0.11830 0.05800 K 0
Na(1) 0.25000 0.25000 0.00000 0.02600 Na 0
Na(2) 0.15050 0.10400 0.23630 0.02400 Na 0
Na(3) 0.00000 0.57940 0.25000 0.02500 Na 0
Na(4) 0.07540 0.28410 0.05050 0.02800 Na 0
Na(5) 0.33200 0.06350 0.19920 0.03100 Na 0
Na(6) 0.38830 0.70970 0.02390 0.02900 Na 0
O(1) 0.11070 0.12860 0.11790 0.02300 O 0
O(2) -0.07990 0.86750 0.21610 0.02100 O 0
O(3) 0.14330 0.66970 0.08480 0.02300 O 0
O(4) 0.04610 0.01090 0.19480 0.01900 O 0
O(5) 0.01940 0.58310 0.14210 0.02200 O 0
O(6) 0.24230 0.38300 0.18940 0.03200 O 0
O(7) -0.06080 0.28720 0.20920 0.02200 O 0
O(8) 0.16700 0.98050 0.03820 0.02300 O 0
O(9) -0.06130 0.03170 0.15330 0.01900 O 0
O(10) 0.45660 -0.01250 0.06250 0.02200 O 0
O(11) 0.18260 0.56720 0.02300 0.02400 O 0
O(12) 0.36430 0.29930 0.04610 0.03500 O 0
O(13) 0.48710 0.40270 0.07540 0.02300 O 0
O(14) 0.12920 0.52560 0.22230 0.02500 O 0
O(15) 0.17460 0.72830 0.16570 0.02600 O 0
O(16) 0.24750 0.75870 0.22290 0.02600 O 0
O(17) 0.27510 0.75950 0.06530 0.03300 O 0
O(18) 0.48410 0.25900 0.01130 0.03700 O 0
Wat19 -0.15640 0.48910 0.13110 0.04600 O 2

loop_
_cod_changelog_entry_id
_cod_changelog_entry_author
_cod_changelog_entry_date
_cod_changelog_entry_text
1
;cod-tools version 3.8.0
Id: cif_guess_AMCSD_atom_types 9574 2023-05-10 09:00:05Z saulius
;
2023-05-10T18:49:27+03:00
;Derived atom types and hydrogen counts
from atom names that follow the AMCSD naming convention
(Wat == water, O-H == hydroxyl).
;

loop_
_cod_related_entry_id
_cod_related_entry_database
_cod_related_entry_code
1 AMCSD 0005767
